data_7709456
loop_
_publ_author_name
'Brehm, Philipp'
'M\"uller-Feyen , Anne Sophie'
'Schnakenburg, Gregor'
'Streubel, R.'

_publ_section_title
;
 1,3,2-Diheterophospholane complexes: access to new tuneable precursors of
 phosphanoxyl complexes and P-functional polymers
;
_journal_name_full 'Dalton Transactions'
_journal_paper_doi 10.1039/D2DT00027J
_journal_year 2022
_chemical_formula_moiety 'C13 H19 N2 O5 P W'
_chemical_formula_sum 'C13 H19 N2 O5 P W'
_chemical_formula_weight 498.12
_chemical_name_systematic AMF-38
_space_group_crystal_system orthorhombic
_space_group_IT_number 19
_space_group_name_Hall 'P 2ac 2ab'
_space_group_name_H-M_alt 'P 21 21 21'
_atom_sites_solution_hydrogens mixed
_atom_sites_solution_primary dual
_audit_creation_date 2020-09-02
_audit_creation_method
;
Olex2 1.2
(compiled 2018.05.29 svn.r3508 for OlexSys, GUI svn.r5506)
;
_audit_update_record
;
2022-01-03 deposited with the CCDC.	2022-02-09 downloaded from the CCDC.
;
_cell_angle_alpha 90
_cell_angle_beta 90
_cell_angle_gamma 90
_cell_formula_units_Z 4
_cell_length_a 8.3463(4)
_cell_length_b 9.9319(5)
_cell_length_c 21.1509(13)
_cell_measurement_reflns_used 4604
_cell_measurement_temperature 123.0
_cell_measurement_theta_max 28.66
_cell_measurement_theta_min 2.62
_cell_volume 1753.30(16)
_computing_molecular_graphics 'Olex2 (Dolomanov et al., 2009)'
_computing_publication_material 'Olex2 (Dolomanov et al., 2009)'
_computing_structure_refinement 'XL (Sheldrick, 2008)'
_computing_structure_solution 'XT (Sheldrick, 2015)'
_diffrn_ambient_temperature 123.0
_diffrn_detector 'image plate (34 cm diameter)'
_diffrn_detector_area_resol_mean 6.67
_diffrn_detector_type STOE
_diffrn_measured_fraction_theta_full 0.997
_diffrn_measured_fraction_theta_max 0.995
_diffrn_measurement_device '2-circle goniometer'
_diffrn_measurement_device_type 'STOE IPDS-2T'
_diffrn_measurement_method 'rotation method'
_diffrn_radiation_collimation '0.5 mm diameter, monocapillary'
_diffrn_radiation_monochromator 'plane graphite'
_diffrn_radiation_polarisn_norm 0
_diffrn_radiation_type MoK\a
_diffrn_radiation_wavelength 0.71073
_diffrn_reflns_av_R_equivalents 0.0402
_diffrn_reflns_av_unetI/netI 0.0830
_diffrn_reflns_Laue_measured_fraction_full 0.997
_diffrn_reflns_Laue_measured_fraction_max 0.995
_diffrn_reflns_limit_h_max 10
_diffrn_reflns_limit_h_min -10
_diffrn_reflns_limit_k_max 12
_diffrn_reflns_limit_k_min -12
_diffrn_reflns_limit_l_max 26
_diffrn_reflns_limit_l_min -21
_diffrn_reflns_number 9246
_diffrn_reflns_point_group_measured_fraction_full 0.987
_diffrn_reflns_point_group_measured_fraction_max 0.984
_diffrn_reflns_theta_full 25.242
_diffrn_reflns_theta_max 26.997
_diffrn_reflns_theta_min 2.623
_diffrn_source 'sealed X-ray tube, 12 x 0.4 mm long-fine focus'
_diffrn_source_current 40
_diffrn_source_power 2.00
_diffrn_source_voltage 50
_exptl_absorpt_coefficient_mu 6.701
_exptl_absorpt_correction_T_max 0.5198
_exptl_absorpt_correction_T_min 0.3226
_exptl_absorpt_correction_type integration
_exptl_absorpt_process_details 'STOE XRed32 V1.53'
_exptl_crystal_colour 'clear colourless'
_exptl_crystal_colour_lustre clear
_exptl_crystal_colour_primary colourless
_exptl_crystal_density_diffrn 1.887
_exptl_crystal_description plate
_exptl_crystal_F_000 960
_exptl_crystal_size_max 0.12
_exptl_crystal_size_mid 0.1
_exptl_crystal_size_min 0.06
_refine_diff_density_max 0.728
_refine_diff_density_min -0.674
_refine_diff_density_rms 0.102
_refine_ls_abs_structure_details
;
 Flack x determined using 1142 quotients [(I+)-(I-)]/[(I+)+(I-)]
 (Parsons, Flack and Wagner, Acta Cryst. B69 (2013) 249-259).
;
_refine_ls_abs_structure_Flack -0.011(9)
_refine_ls_extinction_method none
_refine_ls_goodness_of_fit_ref 0.641
_refine_ls_hydrogen_treatment mixed
_refine_ls_matrix_type full
_refine_ls_number_parameters 207
_refine_ls_number_reflns 3768
_refine_ls_number_restraints 0
_refine_ls_restrained_S_all 0.641
_refine_ls_R_factor_all 0.0347
_refine_ls_R_factor_gt 0.0230
_refine_ls_shift/su_max 0.001
_refine_ls_shift/su_mean 0.000
_refine_ls_structure_factor_coef Fsqd
_refine_ls_weighting_details 'w=1/[\s^2^(Fo^2^)] where P=(Fo^2^+2Fc^2^)/3'
_refine_ls_weighting_scheme calc
_refine_ls_wR_factor_gt 0.0314
_refine_ls_wR_factor_ref 0.0327
_reflns_Friedel_coverage 0.719
_reflns_Friedel_fraction_full 0.974
_reflns_Friedel_fraction_max 0.968
_reflns_number_gt 3130
_reflns_number_total 3768
_reflns_threshold_expression 'I > 2\s(I)'
_cod_data_source_file d2dt00027j3.cif
_cod_data_source_block 3
_cod_database_code 7709456
_shelx_shelxl_version_number 2014/7
_shelx_space_group_comment
;
The symmetry employed for this shelxl refinement is uniquely defined
by the following loop, which should always be used as a source of
symmetry information in preference to the above space-group names.
They are only intended as comments.
;
_shelx_estimated_absorpt_t_max 0.689
_shelx_estimated_absorpt_t_min 0.500
_olex2_refinement_description
;
1. Fixed Uiso
 At 1.2 times of:
  All C(H) groups, All C(H,H) groups
 At 1.5 times of:
  All C(H,H,H) groups
2.a Ternary CH refined with riding coordinates:
 C3(H3), C6(H6)
2.b Secondary CH2 refined with riding coordinates:
 C1(H1A,H1B), C2(H2A,H2B)
2.c Idealised Me refined as rotating group:
 C4(H4A,H4B,H4C), C5(H5A,H5B,H5C), C7(H7A,H7B,H7C), C8(H8A,H8B,H8C)
;
_olex2_submission_special_instructions 'No special instructions were received'

loop_
_space_group_symop_operation_xyz
'x, y, z'
'-x+1/2, -y, z+1/2'
'-x, y+1/2, -z+1/2'
'x+1/2, -y+1/2, -z'

loop_
_atom_site_label
_atom_site_type_symbol
_atom_site_fract_x
_atom_site_fract_y
_atom_site_fract_z
_atom_site_U_iso_or_equiv
_atom_site_adp_type
_atom_site_occupancy
_atom_site_site_symmetry_order
_atom_site_calc_flag
_atom_site_refinement_flags_posn
_atom_site_refinement_flags_adp
_atom_site_refinement_flags_occupancy
_atom_site_disorder_assembly
_atom_site_disorder_group
W W 0.58325(3) 0.55719(3) 0.66262(2) 0.01486(6) Uani 1 1 d . . . . .
P P 0.8533(2) 0.59519(17) 0.61939(10) 0.0194(4) Uani 1 1 d . . . . .
H H 0.966(6) 0.529(5) 0.663(4) 0.031(17) Uiso 1 1 d . . . . .
O1 O 0.2440(5) 0.4857(5) 0.7202(3) 0.0304(14) Uani 1 1 d . . . . .
O2 O 0.7176(6) 0.6343(5) 0.7993(3) 0.0322(14) Uani 1 1 d . . . . .
O3 O 0.4887(5) 0.8666(4) 0.6532(3) 0.0298(13) Uani 1 1 d . . . . .
O4 O 0.4461(7) 0.5015(4) 0.5248(2) 0.0338(14) Uani 1 1 d . . . . .
O5 O 0.6641(6) 0.2453(5) 0.6791(3) 0.0381(17) Uani 1 1 d . . . . .
N1 N 0.9005(6) 0.5485(6) 0.5450(2) 0.0179(11) Uani 1 1 d . . . . .
N2 N 0.9268(8) 0.7502(4) 0.6088(2) 0.0201(12) Uani 1 1 d . . . . .
C1 C 1.0264(8) 0.6371(7) 0.5182(4) 0.0236(17) Uani 1 1 d . . . . .
H1A H 0.9847 0.6859 0.4809 0.028 Uiso 1 1 calc R . . . .
H1B H 1.1202 0.5830 0.5050 0.028 Uiso 1 1 calc R . . . .
C2 C 1.0743(10) 0.7366(6) 0.5700(3) 0.0216(14) Uani 1 1 d . . . . .
H2A H 1.1642 0.7011 0.5956 0.026 Uiso 1 1 calc R . . . .
H2B H 1.1060 0.8244 0.5517 0.026 Uiso 1 1 calc R . . . .
C3 C 0.8976(10) 0.4046(6) 0.5275(3) 0.0204(18) Uani 1 1 d . . . . .
H3 H 0.7984 0.3638 0.5458 0.024 Uiso 1 1 calc R . . . .
C4 C 1.0396(9) 0.3253(7) 0.5513(4) 0.038(2) Uani 1 1 d . . . . .
H4A H 1.1379 0.3603 0.5320 0.057 Uiso 1 1 calc GR . . . .
H4B H 1.0264 0.2303 0.5400 0.057 Uiso 1 1 calc GR . . . .
H4C H 1.0466 0.3339 0.5974 0.057 Uiso 1 1 calc GR . . . .
C5 C 0.8873(10) 0.3937(6) 0.4547(3) 0.0285(19) Uani 1 1 d . . . . .
H5A H 0.7991 0.4500 0.4393 0.043 Uiso 1 1 calc GR . . . .
H5B H 0.8680 0.2998 0.4428 0.043 Uiso 1 1 calc GR . . . .
H5C H 0.9882 0.4244 0.4360 0.043 Uiso 1 1 calc GR . . . .
C6 C 0.9297(8) 0.8474(5) 0.6622(4) 0.0189(12) Uani 1 1 d . . . . .
H6 H 0.8264 0.8358 0.6855 0.023 Uiso 1 1 calc R . . . .
C7 C 1.0634(9) 0.8224(7) 0.7098(3) 0.0258(17) Uani 1 1 d . . . . .
H7A H 1.0606 0.7282 0.7235 0.039 Uiso 1 1 calc GR . . . .
H7B H 1.0485 0.8813 0.7465 0.039 Uiso 1 1 calc GR . . . .
H7C H 1.1670 0.8417 0.6900 0.039 Uiso 1 1 calc GR . . . .
C8 C 0.9296(10) 0.9904(5) 0.6360(3) 0.0261(16) Uani 1 1 d . . . . .
H8A H 1.0301 1.0069 0.6133 0.039 Uiso 1 1 calc GR . . . .
H8B H 0.9197 1.0547 0.6709 0.039 Uiso 1 1 calc GR . . . .
H8C H 0.8391 1.0016 0.6070 0.039 Uiso 1 1 calc GR . . . .
C9 C 0.3668(8) 0.5136(6) 0.6996(3) 0.0224(17) Uani 1 1 d . . . . .
C10 C 0.6698(8) 0.6027(6) 0.7510(4) 0.0208(17) Uani 1 1 d . . . . .
C11 C 0.5228(7) 0.7552(7) 0.6553(4) 0.0205(16) Uani 1 1 d . . . . .
C12 C 0.4969(8) 0.5224(6) 0.5746(4) 0.0215(17) Uani 1 1 d . . . . .
C13 C 0.6391(7) 0.3575(7) 0.6727(4) 0.025(2) Uani 1 1 d . . . . .

loop_
_atom_site_aniso_label
_atom_site_aniso_U_11
_atom_site_aniso_U_22
_atom_site_aniso_U_33
_atom_site_aniso_U_23
_atom_site_aniso_U_13
_atom_site_aniso_U_12
W 0.01328(9) 0.01495(10) 0.01635(11) 0.00079(17) 0.00191(16) 0.00011(16)
P 0.0181(8) 0.0192(10) 0.0209(11) -0.0020(7) 0.0031(7) -0.0001(7)
O1 0.014(2) 0.040(3) 0.037(3) 0.011(2) 0.011(2) 0.001(2)
O2 0.039(3) 0.032(3) 0.026(4) -0.006(3) -0.011(3) 0.006(3)
O3 0.033(2) 0.023(2) 0.033(4) 0.004(3) 0.001(3) 0.010(2)
O4 0.045(4) 0.037(3) 0.020(3) 0.000(2) -0.008(3) -0.005(2)
O5 0.041(3) 0.015(3) 0.058(5) 0.004(3) -0.003(3) 0.002(2)
N1 0.020(3) 0.014(2) 0.019(3) -0.002(3) 0.002(2) -0.009(4)
N2 0.020(3) 0.020(3) 0.020(3) -0.006(2) 0.011(3) -0.006(3)
C1 0.021(4) 0.025(4) 0.025(5) 0.004(3) 0.011(3) 0.002(3)
C2 0.024(3) 0.018(3) 0.023(4) -0.004(3) 0.010(4) 0.001(4)
C3 0.021(4) 0.010(3) 0.030(4) 0.003(3) 0.009(4) -0.003(3)
C4 0.045(6) 0.021(4) 0.048(6) 0.001(4) -0.007(4) 0.002(4)
C5 0.036(5) 0.022(3) 0.027(4) -0.008(3) 0.006(4) -0.003(3)
C6 0.015(3) 0.018(3) 0.024(3) -0.005(3) 0.008(5) -0.003(3)
C7 0.021(4) 0.029(4) 0.028(4) -0.008(3) -0.006(4) 0.000(4)
C8 0.031(4) 0.022(3) 0.026(4) -0.007(3) 0.009(4) 0.003(4)
C9 0.029(4) 0.015(3) 0.023(4) 0.002(3) -0.008(3) 0.006(3)
C10 0.021(4) 0.016(4) 0.026(5) 0.003(3) 0.007(3) 0.005(3)
C11 0.021(3) 0.024(4) 0.017(4) 0.002(4) 0.001(3) -0.001(3)
C12 0.025(3) 0.015(4) 0.025(5) 0.004(3) 0.008(3) 0.000(3)
C13 0.015(3) 0.031(4) 0.028(6) 0.001(4) -0.001(3) -0.007(3)

loop_
_atom_type_symbol
_atom_type_description
_atom_type_scat_dispersion_real
_atom_type_scat_dispersion_imag
_atom_type_scat_source
C C 0.0033 0.0016 'International Tables Vol C Tables 4.2.6.8 and 6.1.1.4'
H H 0.0000 0.0000 'International Tables Vol C Tables 4.2.6.8 and 6.1.1.4'
N N 0.0061 0.0033 'International Tables Vol C Tables 4.2.6.8 and 6.1.1.4'
O O 0.0106 0.0060 'International Tables Vol C Tables 4.2.6.8 and 6.1.1.4'
P P 0.1023 0.0942 'International Tables Vol C Tables 4.2.6.8 and 6.1.1.4'
W W -0.8490 6.8722 'International Tables Vol C Tables 4.2.6.8 and 6.1.1.4'

loop_
_geom_angle_atom_site_label_1
_geom_angle_atom_site_label_2
_geom_angle_atom_site_label_3
_geom_angle
_geom_angle_site_symmetry_1
_geom_angle_site_symmetry_3
_geom_angle_publ_flag
C9 W P 176.19(18) . . ?
C9 W C10 90.5(3) . . ?
C9 W C11 90.8(2) . . ?
C9 W C12 90.1(3) . . ?
C9 W C13 87.5(3) . . ?
C10 W P 88.99(19) . . ?
C11 W P 92.90(18) . . ?
C11 W C10 86.8(3) . . ?
C11 W C13 178.0(3) . . ?
C12 W P 90.60(19) . . ?
C12 W C10 177.1(3) . . ?
C12 W C11 90.4(3) . . ?
C12 W C13 90.7(3) . . ?
C13 W P 88.79(19) . . ?
C13 W C10 92.2(3) . . ?
W P H 107(2) . . ?
N1 P W 121.2(2) . . ?
N1 P H 108(3) . . ?
N2 P W 121.8(2) . . ?
N2 P H 105(2) . . ?
N2 P N1 92.5(3) . . ?
C1 N1 P 111.0(4) . . ?
C3 N1 P 119.8(5) . . ?
C3 N1 C1 119.3(5) . . ?
C2 N2 P 107.1(4) . . ?
C2 N2 C6 117.8(5) . . ?
C6 N2 P 120.2(4) . . ?
N1 C1 H1A 110.3 . . ?
N1 C1 H1B 110.3 . . ?
N1 C1 C2 107.2(6) . . ?
H1A C1 H1B 108.5 . . ?
C2 C1 H1A 110.3 . . ?
C2 C1 H1B 110.3 . . ?
N2 C2 C1 103.8(6) . . ?
N2 C2 H2A 111.0 . . ?
N2 C2 H2B 111.0 . . ?
C1 C2 H2A 111.0 . . ?
C1 C2 H2B 111.0 . . ?
H2A C2 H2B 109.0 . . ?
N1 C3 H3 108.0 . . ?
N1 C3 C4 114.1(6) . . ?
N1 C3 C5 108.6(5) . . ?
C4 C3 H3 108.0 . . ?
C4 C3 C5 109.8(6) . . ?
C5 C3 H3 108.0 . . ?
C3 C4 H4A 109.5 . . ?
C3 C4 H4B 109.5 . . ?
C3 C4 H4C 109.5 . . ?
H4A C4 H4B 109.5 . . ?
H4A C4 H4C 109.5 . . ?
H4B C4 H4C 109.5 . . ?
C3 C5 H5A 109.5 . . ?
C3 C5 H5B 109.5 . . ?
C3 C5 H5C 109.5 . . ?
H5A C5 H5B 109.5 . . ?
H5A C5 H5C 109.5 . . ?
H5B C5 H5C 109.5 . . ?
N2 C6 H6 106.7 . . ?
N2 C6 C7 114.1(5) . . ?
N2 C6 C8 109.2(6) . . ?
C7 C6 H6 106.7 . . ?
C7 C6 C8 113.1(6) . . ?
C8 C6 H6 106.7 . . ?
C6 C7 H7A 109.5 . . ?
C6 C7 H7B 109.5 . . ?
C6 C7 H7C 109.5 . . ?
H7A C7 H7B 109.5 . . ?
H7A C7 H7C 109.5 . . ?
H7B C7 H7C 109.5 . . ?
C6 C8 H8A 109.5 . . ?
C6 C8 H8B 109.5 . . ?
C6 C8 H8C 109.5 . . ?
H8A C8 H8B 109.5 . . ?
H8A C8 H8C 109.5 . . ?
H8B C8 H8C 109.5 . . ?
O1 C9 W 178.4(6) . . ?
O2 C10 W 176.7(6) . . ?
O3 C11 W 177.9(8) . . ?
O4 C12 W 179.1(6) . . ?
O5 C13 W 177.3(6) . . ?

loop_
_geom_bond_atom_site_label_1
_geom_bond_atom_site_label_2
_geom_bond_distance
_geom_bond_site_symmetry_2
_geom_bond_publ_flag
W P 2.4611(18) . ?
W C9 2.015(7) . ?
W C10 2.055(8) . ?
W C11 2.036(7) . ?
W C12 2.025(8) . ?
W C13 2.048(7) . ?
P H 1.47(7) . ?
P N1 1.687(5) . ?
P N2 1.673(5) . ?
O1 C9 1.148(7) . ?
O2 C10 1.140(9) . ?
O3 C11 1.143(7) . ?
O4 C12 1.154(8) . ?
O5 C13 1.142(8) . ?
N1 C1 1.483(8) . ?
N1 C3 1.476(9) . ?
N2 C2 1.485(9) . ?
N2 C6 1.486(8) . ?
C1 H1A 0.9900 . ?
C1 H1B 0.9900 . ?
C1 C2 1.529(9) . ?
C2 H2A 0.9900 . ?
C2 H2B 0.9900 . ?
C3 H3 1.0000 . ?
C3 C4 1.509(10) . ?
C3 C5 1.546(10) . ?
C4 H4A 0.9800 . ?
C4 H4B 0.9800 . ?
C4 H4C 0.9800 . ?
C5 H5A 0.9800 . ?
C5 H5B 0.9800 . ?
C5 H5C 0.9800 . ?
C6 H6 1.0000 . ?
C6 C7 1.523(10) . ?
C6 C8 1.525(8) . ?
C7 H7A 0.9800 . ?
C7 H7B 0.9800 . ?
C7 H7C 0.9800 . ?
C8 H8A 0.9800 . ?
C8 H8B 0.9800 . ?
C8 H8C 0.9800 . ?
